data_7116931
loop_
_publ_author_name
'Terrance J. Hadlington'
'Benedikt Schwarze'
'Ekaterina I. Izgorodina'
'Cameron Jones'

_publ_section_title
;
 Two-coordinate hydrido-germylenes
;
_journal_name_full Chem.Commun.
_journal_page_first 6854
_journal_paper_doi 10.1039/C5cc01314C
_journal_volume 51
_journal_year 2015
_chemical_formula_sum 'C45 H55 Ge N O3 Si'
_chemical_formula_weight 758.58
_chemical_name_systematic
; 
 ? 
;
_space_group_IT_number 14
_symmetry_cell_setting monoclinic
_symmetry_space_group_name_Hall '-P 2yn'
_symmetry_space_group_name_H-M 'P 1 21/n 1'
_atom_sites_solution_hydrogens geom
_atom_sites_solution_primary direct
_atom_sites_solution_secondary difmap
_audit_creation_method SHELXL-97
_audit_update_record
;
2015-02-11 deposited with the CCDC.
2015-03-17 downloaded from the CCDC.
;
_cell_angle_alpha 90.00
_cell_angle_beta 92.615(2)
_cell_angle_gamma 90.00
_cell_formula_units_Z 4
_cell_length_a 10.7047(5)
_cell_length_b 21.7462(9)
_cell_length_c 17.0790(7)
_cell_measurement_temperature 150(2)
_cell_volume 3971.6(3)
_computing_structure_refinement 'SHELXL-97 (Sheldrick, 1997)'
_computing_structure_solution 'SHELXS-97 (Sheldrick, 1990)'
_diffrn_ambient_temperature 150(2)
_diffrn_measured_fraction_theta_full 0.995
_diffrn_measured_fraction_theta_max 0.995
_diffrn_measurement_device_type 'Bruker Apex X8'
_diffrn_radiation_monochromator graphite
_diffrn_radiation_source 'fine-focus sealed tube'
_diffrn_radiation_type MoK\a
_diffrn_radiation_wavelength 0.71073
_diffrn_reflns_av_R_equivalents 0.1433
_diffrn_reflns_av_sigmaI/netI 0.1453
_diffrn_reflns_limit_h_max 13
_diffrn_reflns_limit_h_min -13
_diffrn_reflns_limit_k_max 21
_diffrn_reflns_limit_k_min -26
_diffrn_reflns_limit_l_max 21
_diffrn_reflns_limit_l_min -20
_diffrn_reflns_number 52358
_diffrn_reflns_theta_full 26.00
_diffrn_reflns_theta_max 26.00
_diffrn_reflns_theta_min 2.96
_exptl_absorpt_coefficient_mu 0.842
_exptl_absorpt_correction_T_max 0.884
_exptl_absorpt_correction_T_min 0.883
_exptl_absorpt_correction_type multi-scan
_exptl_absorpt_process_details 'Sortav (Blessing)'
_exptl_crystal_colour yellow
_exptl_crystal_density_diffrn 1.269
_exptl_crystal_density_method 'not measured'
_exptl_crystal_description block
_exptl_crystal_F_000 1608
_exptl_crystal_size_max 0.15
_exptl_crystal_size_mid 0.15
_exptl_crystal_size_min 0.15
_refine_diff_density_max 0.879
_refine_diff_density_min -0.688
_refine_diff_density_rms 0.091
_refine_ls_extinction_method none
_refine_ls_goodness_of_fit_ref 1.017
_refine_ls_hydrogen_treatment constr
_refine_ls_matrix_type full
_refine_ls_number_parameters 540
_refine_ls_number_reflns 7760
_refine_ls_number_restraints 78
_refine_ls_restrained_S_all 1.028
_refine_ls_R_factor_all 0.1783
_refine_ls_R_factor_gt 0.0772
_refine_ls_shift/su_max 0.000
_refine_ls_shift/su_mean 0.000
_refine_ls_structure_factor_coef Fsqd
_refine_ls_weighting_details 'calc w=1/[\s^2^(Fo^2^)+(0.0915P)^2^+5.4960P] where P=(Fo^2^+2Fc^2^)/3'
_refine_ls_weighting_scheme calc
_refine_ls_wR_factor_gt 0.1675
_refine_ls_wR_factor_ref 0.2110
_reflns_number_gt 3947
_reflns_number_total 7760
_reflns_threshold_expression >2sigma(I)
_cod_data_source_file c5cc01314c2.cif
_cod_data_source_block compound5
_cod_original_sg_symbol_H-M P2(1)/n
_cod_database_code 7116931

loop_
_symmetry_equiv_pos_as_xyz
'x, y, z'
'-x+1/2, y+1/2, -z+1/2'
'-x, -y, -z'
'x-1/2, -y-1/2, z-1/2'

loop_
_atom_site_label
_atom_site_type_symbol
_atom_site_fract_x
_atom_site_fract_y
_atom_site_fract_z
_atom_site_U_iso_or_equiv
_atom_site_adp_type
_atom_site_occupancy
_atom_site_symmetry_multiplicity
_atom_site_calc_flag
_atom_site_refinement_flags
_atom_site_disorder_assembly
_atom_site_disorder_group
Ge1 Ge 0.15318(6) 0.14662(3) 0.28325(4) 0.0426(3) Uani 1 1 d . . .
Si1 Si -0.00345(15) 0.25653(7) 0.21207(9) 0.0333(4) Uani 1 1 d D . .
O1 O -0.0470(8) 0.3008(3) 0.2805(3) 0.032(2) Uani 0.487(6) 1 d PD A 1
N1 N 0.0117(4) 0.17826(18) 0.2281(2) 0.0218(10) Uani 1 1 d . A .
C1 C -0.0734(5) 0.1376(2) 0.1876(3) 0.0181(11) Uani 1 1 d . . .
O2 O -0.0961(5) 0.2696(3) 0.1366(2) 0.019(2) Uani 0.487(6) 1 d PD A 1
C2 C -0.0587(5) 0.1227(2) 0.1081(3) 0.0191(12) Uani 1 1 d . A .
O3 O 0.0826(9) 0.2819(4) 0.1448(4) 0.052(3) Uani 0.487(6) 1 d PDU A 1
C3 C -0.1502(5) 0.0895(2) 0.0670(3) 0.0239(13) Uani 1 1 d . . .
H3 H -0.1408 0.0814 0.0130 0.029 Uiso 1 1 calc R A .
C4 C -0.2554(5) 0.0675(2) 0.1025(3) 0.0230(12) Uani 1 1 d . A .
C5 C -0.2624(5) 0.0767(2) 0.1829(3) 0.0226(12) Uani 1 1 d . . .
H5 H -0.3301 0.0589 0.2090 0.027 Uiso 1 1 calc R A .
C6 C -0.1741(5) 0.1107(2) 0.2263(3) 0.0182(12) Uani 1 1 d . A .
C7 C -0.3572(5) 0.0345(3) 0.0555(3) 0.0339(14) Uani 1 1 d . . .
H7A H -0.4167 0.0646 0.0329 0.051 Uiso 1 1 calc R A .
H7B H -0.4009 0.0064 0.0898 0.051 Uiso 1 1 calc R . .
H7C H -0.3203 0.0111 0.0133 0.051 Uiso 1 1 calc R . .
C8 C 0.0637(5) 0.1404(2) 0.0702(3) 0.0227(12) Uani 1 1 d . . .
H8 H 0.0801 0.1846 0.0830 0.027 Uiso 1 1 calc R A .
C9 C 0.0568(5) 0.1349(2) -0.0182(3) 0.0246(13) Uani 1 1 d . A .
C10 C 0.1002(5) 0.0842(3) -0.0579(3) 0.0326(14) Uani 1 1 d . . .
H10 H 0.1389 0.0514 -0.0291 0.039 Uiso 1 1 calc R A .
C11 C 0.0883(6) 0.0805(3) -0.1388(3) 0.0370(15) Uani 1 1 d . A .
H11 H 0.1182 0.0452 -0.1648 0.044 Uiso 1 1 calc R . .
C12 C 0.0342(6) 0.1267(3) -0.1810(3) 0.0430(17) Uani 1 1 d . . .
H12 H 0.0271 0.1241 -0.2365 0.052 Uiso 1 1 calc R A .
C13 C -0.0105(7) 0.1777(3) -0.1432(3) 0.054(2) Uani 1 1 d . A .
H13 H -0.0504 0.2097 -0.1727 0.064 Uiso 1 1 calc R . .
C14 C 0.0027(6) 0.1821(3) -0.0628(3) 0.0439(17) Uani 1 1 d . . .
H14 H -0.0256 0.2181 -0.0374 0.053 Uiso 1 1 calc R A .
C15 C 0.1708(5) 0.1034(2) 0.1082(3) 0.0263(13) Uani 1 1 d . A .
C16 C 0.2832(5) 0.1318(3) 0.1303(3) 0.0361(15) Uani 1 1 d . . .
H16 H 0.2939 0.1742 0.1192 0.043 Uiso 1 1 calc R A .
C17 C 0.3796(6) 0.0999(3) 0.1677(4) 0.0442(17) Uani 1 1 d . A .
H17 H 0.4553 0.1204 0.1828 0.053 Uiso 1 1 calc R . .
C18 C 0.3659(6) 0.0384(3) 0.1832(4) 0.0468(17) Uani 1 1 d . . .
H18 H 0.4317 0.0163 0.2097 0.056 Uiso 1 1 calc R A .
C19 C 0.2557(6) 0.0084(3) 0.1600(4) 0.0394(16) Uani 1 1 d . A .
H19 H 0.2469 -0.0344 0.1691 0.047 Uiso 1 1 calc R . .
C20 C 0.1588(5) 0.0414(2) 0.1234(3) 0.0313(14) Uani 1 1 d . . .
H20 H 0.0829 0.0209 0.1086 0.038 Uiso 1 1 calc R A .
C21 C -0.1790(5) 0.1176(2) 0.3149(3) 0.0201(12) Uani 1 1 d . . .
H21 H -0.1592 0.1616 0.3271 0.024 Uiso 1 1 calc R A .
C22 C -0.3072(5) 0.1051(2) 0.3466(3) 0.0218(12) Uani 1 1 d . A .
C23 C -0.3964(5) 0.1512(3) 0.3444(3) 0.0328(14) Uani 1 1 d . . .
H23 H -0.3753 0.1903 0.3239 0.039 Uiso 1 1 calc R A .
C24 C -0.5131(6) 0.1426(3) 0.3707(4) 0.0442(17) Uani 1 1 d . A .
H24 H -0.5716 0.1755 0.3690 0.053 Uiso 1 1 calc R . .
C25 C -0.5468(6) 0.0862(3) 0.3996(4) 0.0469(17) Uani 1 1 d . . .
H25 H -0.6287 0.0798 0.4172 0.056 Uiso 1 1 calc R A .
C26 C -0.4610(6) 0.0394(3) 0.4028(4) 0.0464(17) Uani 1 1 d . A .
H26 H -0.4829 0.0006 0.4237 0.056 Uiso 1 1 calc R . .
C27 C -0.3416(6) 0.0486(3) 0.3756(3) 0.0358(15) Uani 1 1 d . . .
H27 H -0.2833 0.0156 0.3769 0.043 Uiso 1 1 calc R A .
C28 C -0.0768(5) 0.0797(2) 0.3560(3) 0.0241(13) Uani 1 1 d . A .
C29 C -0.0090(6) 0.1016(3) 0.4214(3) 0.0338(15) Uani 1 1 d . . .
H29 H -0.0300 0.1405 0.4424 0.041 Uiso 1 1 calc R A .
C30 C 0.0875(6) 0.0687(3) 0.4565(3) 0.0404(16) Uani 1 1 d . A .
H30 H 0.1344 0.0857 0.4997 0.048 Uiso 1 1 calc R . .
C31 C 0.1168(6) 0.0111(3) 0.4295(3) 0.0370(15) Uani 1 1 d . . .
H31 H 0.1837 -0.0117 0.4535 0.044 Uiso 1 1 calc R A .
C32 C 0.0480(6) -0.0124(3) 0.3676(4) 0.0405(16) Uani 1 1 d . A .
H32 H 0.0651 -0.0528 0.3497 0.049 Uiso 1 1 calc R . .
C33 C -0.0462(6) 0.0214(3) 0.3306(3) 0.0353(15) Uani 1 1 d . . .
H33 H -0.0913 0.0042 0.2866 0.042 Uiso 1 1 calc R A .
C34 C 0.1744(8) 0.3304(4) 0.1391(6) 0.040(6) Uani 0.487(6) 1 d PDU A 1
C35 C 0.2785(13) 0.3204(6) 0.2001(8) 0.077(5) Uani 0.487(6) 1 d PD A 1
H35D H 0.2544 0.3377 0.2502 0.115 Uiso 0.487(6) 1 calc PR A 1
H35E H 0.3545 0.3409 0.1835 0.115 Uiso 0.487(6) 1 calc PR A 1
H35F H 0.2943 0.2763 0.2062 0.115 Uiso 0.487(6) 1 calc PR A 1
C36 C 0.2128(14) 0.3170(6) 0.0574(6) 0.068(5) Uani 0.487(6) 1 d PD A 1
H36D H 0.2480 0.2755 0.0553 0.102 Uiso 0.487(6) 1 calc PR A 1
H36E H 0.2759 0.3470 0.0425 0.102 Uiso 0.487(6) 1 calc PR A 1
H36F H 0.1397 0.3199 0.0209 0.102 Uiso 0.487(6) 1 calc PR A 1
C37 C 0.1106(13) 0.3914(5) 0.1463(8) 0.045(4) Uani 0.487(6) 1 d PDU A 1
H37A H 0.0355 0.3924 0.1113 0.067 Uiso 0.487(6) 1 calc PR A 1
H37B H 0.1677 0.4243 0.1317 0.067 Uiso 0.487(6) 1 calc PR A 1
H37C H 0.0870 0.3975 0.2005 0.067 Uiso 0.487(6) 1 calc PR A 1
C38 C -0.2237(5) 0.2917(4) 0.1266(5) 0.032(5) Uani 0.487(6) 1 d PD A 1
C39 C -0.2745(12) 0.2766(5) 0.0442(5) 0.038(3) Uani 0.487(6) 1 d PD A 1
H39A H -0.2285 0.3002 0.0060 0.057 Uiso 0.487(6) 1 calc PR A 1
H39B H -0.3634 0.2874 0.0393 0.057 Uiso 0.487(6) 1 calc PR A 1
H39C H -0.2645 0.2326 0.0343 0.057 Uiso 0.487(6) 1 calc PR A 1
C40 C -0.2231(14) 0.3609(4) 0.1401(8) 0.040(4) Uani 0.487(6) 1 d PD A 1
H40A H -0.1834 0.3700 0.1916 0.060 Uiso 0.487(6) 1 calc PR A 1
H40B H -0.3093 0.3762 0.1379 0.060 Uiso 0.487(6) 1 calc PR A 1
H40C H -0.1762 0.3810 0.0993 0.060 Uiso 0.487(6) 1 calc PR A 1
C41 C -0.3018(10) 0.2599(4) 0.1870(6) 0.031(3) Uani 0.487(6) 1 d PD A 1
H41A H -0.3026 0.2155 0.1772 0.047 Uiso 0.487(6) 1 calc PR A 1
H41B H -0.3876 0.2757 0.1828 0.047 Uiso 0.487(6) 1 calc PR A 1
H41C H -0.2656 0.2680 0.2397 0.047 Uiso 0.487(6) 1 calc PR A 1
C42 C -0.0039(10) 0.3214(4) 0.3578(4) 0.036(5) Uani 0.487(6) 1 d PDU A 1
C43 C -0.0596(15) 0.3854(5) 0.3574(12) 0.059(7) Uani 0.487(6) 1 d PDU A 1
H43A H -0.0219 0.4102 0.3167 0.089 Uiso 0.487(6) 1 calc PR A 1
H43B H -0.0427 0.4047 0.4086 0.089 Uiso 0.487(6) 1 calc PR A 1
H43C H -0.1501 0.3828 0.3465 0.089 Uiso 0.487(6) 1 calc PR A 1
C44 C 0.1367(9) 0.3229(6) 0.3708(7) 0.050(4) Uani 0.487(6) 1 d PD A 1
H44A H 0.1704 0.2813 0.3658 0.074 Uiso 0.487(6) 1 calc PR A 1
H44B H 0.1582 0.3388 0.4234 0.074 Uiso 0.487(6) 1 calc PR A 1
H44C H 0.1728 0.3498 0.3316 0.074 Uiso 0.487(6) 1 calc PR A 1
C45 C -0.0643(12) 0.2802(6) 0.4166(7) 0.070(5) Uani 0.487(6) 1 d PD A 1
H45A H -0.1542 0.2774 0.4037 0.105 Uiso 0.487(6) 1 calc PR A 1
H45B H -0.0507 0.2975 0.4693 0.105 Uiso 0.487(6) 1 calc PR A 1
H45C H -0.0270 0.2391 0.4149 0.105 Uiso 0.487(6) 1 calc PR A 1
O1A O 0.0236(9) 0.2929(4) 0.2934(3) 0.040(3) Uiso 0.513(6) 1 d PD A 2
O2A O -0.1529(3) 0.2637(4) 0.1989(5) 0.049(3) Uiso 0.513(6) 1 d PD A 2
O3A O 0.1303(4) 0.2749(3) 0.1784(5) 0.025(2) Uiso 0.513(6) 1 d PD A 2
C34A C 0.1841(8) 0.3222(4) 0.1302(5) 0.038(5) Uiso 0.513(6) 1 d PD A 2
C35A C 0.3268(8) 0.3164(5) 0.1341(7) 0.042(3) Uiso 0.513(6) 1 d PD A 2
H35A H 0.3574 0.3146 0.1890 0.063 Uiso 0.513(6) 1 calc PR A 2
H35B H 0.3634 0.3522 0.1087 0.063 Uiso 0.513(6) 1 calc PR A 2
H35C H 0.3511 0.2789 0.1070 0.063 Uiso 0.513(6) 1 calc PR A 2
C36A C 0.1362(11) 0.3190(7) 0.0446(6) 0.058(5) Uiso 0.513(6) 1 d PD A 2
H36A H 0.1616 0.2799 0.0218 0.086 Uiso 0.513(6) 1 calc PR A 2
H36B H 0.1715 0.3532 0.0154 0.086 Uiso 0.513(6) 1 calc PR A 2
H36C H 0.0448 0.3220 0.0419 0.086 Uiso 0.513(6) 1 calc PR A 2
C37A C 0.1477(12) 0.3843(6) 0.1647(8) 0.047(5) Uiso 0.513(6) 1 d PD A 2
H37D H 0.0564 0.3872 0.1655 0.071 Uiso 0.513(6) 1 calc PR A 2
H37E H 0.1796 0.4176 0.1324 0.071 Uiso 0.513(6) 1 calc PR A 2
H37F H 0.1838 0.3880 0.2182 0.071 Uiso 0.513(6) 1 calc PR A 2
C38A C -0.2401(8) 0.2917(4) 0.1420(5) 0.029(4) Uiso 0.513(6) 1 d PD A 2
C39A C -0.1980(12) 0.2830(6) 0.0587(7) 0.052(4) Uiso 0.513(6) 1 d PD A 2
H39D H -0.1083 0.2918 0.0572 0.078 Uiso 0.513(6) 1 calc PR A 2
H39E H -0.2446 0.3111 0.0234 0.078 Uiso 0.513(6) 1 calc PR A 2
H39F H -0.2139 0.2405 0.0420 0.078 Uiso 0.513(6) 1 calc PR A 2
C40A C -0.2458(16) 0.3598(5) 0.1618(10) 0.046(6) Uiso 0.513(6) 1 d PD A 2
H40D H -0.2622 0.3648 0.2175 0.068 Uiso 0.513(6) 1 calc PR A 2
H40E H -0.3130 0.3794 0.1299 0.068 Uiso 0.513(6) 1 calc PR A 2
H40F H -0.1658 0.3793 0.1509 0.068 Uiso 0.513(6) 1 calc PR A 2
C41A C -0.3669(11) 0.2617(6) 0.1511(8) 0.062(5) Uiso 0.513(6) 1 d PD A 2
H41D H -0.3615 0.2178 0.1385 0.093 Uiso 0.513(6) 1 calc PR A 2
H41E H -0.4290 0.2814 0.1154 0.093 Uiso 0.513(6) 1 calc PR A 2
H41F H -0.3918 0.2666 0.2052 0.093 Uiso 0.513(6) 1 calc PR A 2
C42A C -0.0184(10) 0.3153(6) 0.3677(4) 0.055(7) Uiso 0.513(6) 1 d PD A 2
C43A C -0.0314(18) 0.3847(7) 0.3568(14) 0.083(9) Uiso 0.513(6) 1 d PD A 2
H43D H 0.0499 0.4022 0.3447 0.124 Uiso 0.513(6) 1 calc PR A 2
H43E H -0.0601 0.4032 0.4050 0.124 Uiso 0.513(6) 1 calc PR A 2
H43F H -0.0922 0.3932 0.3135 0.124 Uiso 0.513(6) 1 calc PR A 2
C44A C 0.0838(13) 0.3014(9) 0.4304(11) 0.127(8) Uiso 0.513(6) 1 d PD A 2
H44D H 0.0854 0.2572 0.4413 0.191 Uiso 0.513(6) 1 calc PR A 2
H44E H 0.0666 0.3239 0.4785 0.191 Uiso 0.513(6) 1 calc PR A 2
H44F H 0.1649 0.3143 0.4117 0.191 Uiso 0.513(6) 1 calc PR A 2
C45A C -0.1421(11) 0.2880(7) 0.3912(9) 0.068(5) Uiso 0.513(6) 1 d PD A 2
H45D H -0.2092 0.3017 0.3543 0.102 Uiso 0.513(6) 1 calc PR A 2
H45E H -0.1600 0.3017 0.4442 0.102 Uiso 0.513(6) 1 calc PR A 2
H45F H -0.1368 0.2430 0.3902 0.102 Uiso 0.513(6) 1 calc PR A 2

loop_
_atom_site_aniso_label
_atom_site_aniso_U_11
_atom_site_aniso_U_22
_atom_site_aniso_U_33
_atom_site_aniso_U_23
_atom_site_aniso_U_13
_atom_site_aniso_U_12
Ge1 0.0303(4) 0.0595(5) 0.0380(4) 0.0099(3) 0.0027(3) 0.0040(3)
Si1 0.0363(10) 0.0196(9) 0.0432(10) -0.0045(7) -0.0070(8) -0.0013(7)
O1 0.031(6) 0.030(5) 0.033(5) -0.009(4) -0.005(4) 0.016(4)
N1 0.024(3) 0.018(2) 0.025(2) -0.0011(19) 0.008(2) -0.001(2)
C1 0.022(3) 0.013(3) 0.019(3) 0.003(2) 0.003(2) 0.002(2)
O2 0.025(4) 0.013(4) 0.019(4) 0.002(3) 0.003(3) 0.003(3)
C2 0.024(3) 0.011(3) 0.023(3) 0.000(2) 0.004(2) 0.004(2)
O3 0.080(6) 0.036(5) 0.039(5) 0.006(4) 0.006(5) -0.023(4)
C3 0.032(3) 0.022(3) 0.018(3) 0.000(2) 0.004(2) 0.002(3)
C4 0.024(3) 0.017(3) 0.028(3) 0.000(2) 0.003(2) -0.001(2)
C5 0.022(3) 0.021(3) 0.025(3) 0.002(2) 0.004(2) 0.000(2)
C6 0.023(3) 0.011(3) 0.020(3) -0.002(2) 0.004(2) 0.003(2)
C7 0.036(4) 0.038(4) 0.028(3) -0.008(3) 0.004(3) -0.009(3)
C8 0.030(3) 0.022(3) 0.016(3) -0.004(2) 0.009(2) -0.007(3)
C9 0.030(3) 0.023(3) 0.022(3) 0.003(2) 0.012(2) -0.008(3)
C10 0.040(4) 0.028(3) 0.030(3) -0.005(3) 0.010(3) 0.000(3)
C11 0.054(4) 0.030(4) 0.029(3) -0.009(3) 0.016(3) -0.001(3)
C12 0.069(5) 0.040(4) 0.020(3) -0.004(3) 0.013(3) -0.013(3)
C13 0.101(6) 0.035(4) 0.026(3) 0.010(3) 0.008(4) 0.003(4)
C14 0.078(5) 0.027(4) 0.028(3) -0.004(3) 0.011(3) 0.004(3)
C15 0.031(3) 0.029(3) 0.020(3) 0.000(2) 0.016(2) 0.007(3)
C16 0.030(4) 0.033(4) 0.047(4) -0.007(3) 0.013(3) -0.005(3)
C17 0.028(4) 0.052(5) 0.053(4) -0.015(3) 0.005(3) 0.005(3)
C18 0.032(4) 0.054(5) 0.055(4) 0.003(4) 0.002(3) 0.021(3)
C19 0.041(4) 0.033(4) 0.045(4) -0.004(3) 0.013(3) 0.008(3)
C20 0.035(4) 0.025(3) 0.035(3) 0.001(3) 0.013(3) 0.000(3)
C21 0.027(3) 0.021(3) 0.013(3) 0.000(2) 0.005(2) -0.005(2)
C22 0.027(3) 0.025(3) 0.014(3) -0.004(2) 0.007(2) 0.002(3)
C23 0.026(3) 0.043(4) 0.030(3) 0.001(3) 0.006(3) 0.000(3)
C24 0.031(4) 0.056(4) 0.047(4) 0.001(3) 0.016(3) 0.005(3)
C25 0.032(4) 0.066(5) 0.043(4) -0.009(4) 0.017(3) -0.013(4)
C26 0.050(4) 0.048(4) 0.043(4) 0.004(3) 0.023(3) -0.020(4)
C27 0.042(4) 0.031(4) 0.035(3) -0.001(3) 0.013(3) 0.000(3)
C28 0.029(3) 0.028(3) 0.015(3) 0.001(2) 0.003(2) -0.004(3)
C29 0.043(4) 0.029(3) 0.030(3) -0.003(3) 0.003(3) 0.001(3)
C30 0.039(4) 0.051(4) 0.030(3) -0.001(3) -0.012(3) -0.008(3)
C31 0.038(4) 0.042(4) 0.031(3) 0.007(3) 0.002(3) 0.005(3)
C32 0.049(4) 0.032(4) 0.040(4) -0.001(3) 0.000(3) 0.005(3)
C33 0.046(4) 0.032(4) 0.027(3) -0.007(3) -0.010(3) 0.009(3)
C34 0.050(8) 0.023(7) 0.046(8) 0.000(5) -0.002(5) -0.020(5)
C35 0.072(12) 0.055(11) 0.103(15) -0.012(10) -0.006(11) -0.002(9)
C36 0.072(13) 0.058(10) 0.079(12) 0.034(9) 0.057(10) 0.031(9)
C37 0.053(7) 0.026(6) 0.054(7) 0.012(5) 0.000(6) -0.009(5)
C38 0.038(9) 0.031(9) 0.028(8) 0.010(6) 0.007(7) 0.014(6)
C39 0.031(8) 0.045(8) 0.036(7) -0.012(6) -0.011(6) 0.002(6)
C40 0.048(10) 0.035(9) 0.038(10) 0.012(6) 0.009(9) 0.033(7)
C41 0.020(7) 0.027(7) 0.047(8) 0.007(6) 0.010(6) 0.010(5)
C42 0.049(8) 0.022(7) 0.036(7) -0.018(5) -0.007(5) -0.003(5)
C43 0.069(9) 0.044(8) 0.064(9) -0.031(5) 0.011(6) 0.015(5)
C44 0.046(9) 0.063(10) 0.040(8) 0.013(7) -0.002(7) 0.014(7)
C45 0.068(12) 0.114(14) 0.026(8) 0.010(8) -0.007(8) -0.032(11)

loop_
_atom_type_symbol
_atom_type_description
_atom_type_scat_dispersion_real
_atom_type_scat_dispersion_imag
_atom_type_scat_source
C C 0.0033 0.0016 'International Tables Vol C Tables 4.2.6.8 and 6.1.1.4'
H H 0.0000 0.0000 'International Tables Vol C Tables 4.2.6.8 and 6.1.1.4'
N N 0.0061 0.0033 'International Tables Vol C Tables 4.2.6.8 and 6.1.1.4'
O O 0.0106 0.0060 'International Tables Vol C Tables 4.2.6.8 and 6.1.1.4'
Si Si 0.0817 0.0704 'International Tables Vol C Tables 4.2.6.8 and 6.1.1.4'
Ge Ge 0.1547 1.8001 'International Tables Vol C Tables 4.2.6.8 and 6.1.1.4'

loop_
_geom_angle_atom_site_label_1
_geom_angle_atom_site_label_2
_geom_angle_atom_site_label_3
_geom_angle
_geom_angle_site_symmetry_1
_geom_angle_site_symmetry_3
O1 Si1 O3 120.8(4) . .
O1 Si1 O1A 28.7(3) . .
O3 Si1 O1A 111.2(4) . .
O1 Si1 O2A 73.9(4) . .
O3 Si1 O2A 117.8(5) . .
O1A Si1 O2A 102.1(5) . .
O1 Si1 O2 106.7(4) . .
O3 Si1 O2 73.7(5) . .
O1A Si1 O2 132.9(4) . .
O2A Si1 O2 45.8(3) . .
O1 Si1 O3A 113.8(4) . .
O3 Si1 O3A 27.5(4) . .
O1A Si1 O3A 93.3(4) . .
O2A Si1 O3A 144.6(4) . .
O2 Si1 O3A 101.2(4) . .
O1 Si1 N1 120.3(3) . .
O3 Si1 N1 113.5(4) . .
O1A Si1 N1 109.5(4) . .
O2A Si1 N1 101.7(3) . .
O2 Si1 N1 110.4(3) . .
O3A Si1 N1 102.8(3) . .
C42 O1 Si1 139.4(7) . .
C1 N1 Si1 118.7(3) . .
C1 N1 Ge1 119.9(3) . .
Si1 N1 Ge1 120.5(2) . .
C2 C1 C6 118.4(4) . .
C2 C1 N1 120.8(4) . .
C6 C1 N1 120.8(4) . .
C38 O2 Si1 133.9(5) . .
C3 C2 C1 120.0(5) . .
C3 C2 C8 121.0(4) . .
C1 C2 C8 118.9(4) . .
C34 O3 Si1 135.5(7) . .
C2 C3 C4 122.0(5) . .
C3 C4 C5 117.5(5) . .
C3 C4 C7 121.0(5) . .
C5 C4 C7 121.6(5) . .
C6 C5 C4 122.5(5) . .
C5 C6 C1 119.0(4) . .
C5 C6 C21 122.0(4) . .
C1 C6 C21 119.0(4) . .
C9 C8 C15 112.7(4) . .
C9 C8 C2 113.4(4) . .
C15 C8 C2 109.2(4) . .
C10 C9 C14 117.4(5) . .
C10 C9 C8 123.3(5) . .
C14 C9 C8 119.3(5) . .
C11 C10 C9 121.1(5) . .
C12 C11 C10 120.5(5) . .
C11 C12 C13 119.8(6) . .
C14 C13 C12 120.0(6) . .
C13 C14 C9 121.1(6) . .
C20 C15 C16 118.0(5) . .
C20 C15 C8 121.5(5) . .
C16 C15 C8 120.5(5) . .
C17 C16 C15 121.6(6) . .
C18 C17 C16 119.7(6) . .
C17 C18 C19 119.9(6) . .
C20 C19 C18 119.7(6) . .
C15 C20 C19 121.0(6) . .
C28 C21 C22 112.4(4) . .
C28 C21 C6 110.5(4) . .
C22 C21 C6 114.1(4) . .
C27 C22 C23 117.3(5) . .
C27 C22 C21 123.1(5) . .
C23 C22 C21 119.6(5) . .
C24 C23 C22 122.3(6) . .
C23 C24 C25 120.1(6) . .
C26 C25 C24 119.4(6) . .
C25 C26 C27 120.2(6) . .
C22 C27 C26 120.7(6) . .
C33 C28 C29 116.4(5) . .
C33 C28 C21 121.9(5) . .
C29 C28 C21 121.6(5) . .
C30 C29 C28 121.8(5) . .
C29 C30 C31 120.5(5) . .
C32 C31 C30 118.6(6) . .
C31 C32 C33 121.0(6) . .
C32 C33 C28 121.5(5) . .
O3 C34 C37 109.0(9) . .
O3 C34 C36 97.9(7) . .
C37 C34 C36 113.1(5) . .
O3 C34 C35 109.4(9) . .
C37 C34 C35 113.3(5) . .
C36 C34 C35 112.9(5) . .
O2 C38 C39 109.4(7) . .
O2 C38 C40 108.2(8) . .
C39 C38 C40 110.6(4) . .
O2 C38 C41 108.2(7) . .
C39 C38 C41 110.1(4) . .
C40 C38 C41 110.3(4) . .
O1 C42 C45 107.2(8) . .
O1 C42 C44 114.5(9) . .
C45 C42 C44 111.6(4) . .
O1 C42 C43 99.8(9) . .
C45 C42 C43 111.6(5) . .
C44 C42 C43 111.6(5) . .
C42A O1A Si1 150.2(8) . .
C38A O2A Si1 137.5(7) . .
C34A O3A Si1 139.2(6) . .
O3A C34A C36A 112.7(9) . .
O3A C34A C37A 107.0(9) . .
C36A C34A C37A 109.1(4) . .
O3A C34A C35A 109.7(7) . .
C36A C34A C35A 109.1(4) . .
C37A C34A C35A 109.1(4) . .
O2A C38A C41A 107.5(9) . .
O2A C38A C40A 106.8(10) . .
C41A C38A C40A 110.5(5) . .
O2A C38A C39A 111.4(10) . .
C41A C38A C39A 110.3(5) . .
C40A C38A C39A 110.2(4) . .
O1A C42A C45A 114.0(11) . .
O1A C42A C44A 107.8(11) . .
C45A C42A C44A 110.0(5) . .
O1A C42A C43A 104.8(14) . .
C45A C42A C43A 110.1(5) . .
C44A C42A C43A 109.9(5) . .

loop_
_geom_bond_atom_site_label_1
_geom_bond_atom_site_label_2
_geom_bond_distance
_geom_bond_site_symmetry_2
Ge1 N1 1.877(4) .
Si1 O1 1.601(2) .
Si1 O3 1.602(2) .
Si1 O1A 1.613(2) .
Si1 O2A 1.613(2) .
Si1 O2 1.614(2) .
Si1 O3A 1.618(2) .
Si1 N1 1.730(4) .
O1 C42 1.448(2) .
N1 C1 1.427(6) .
C1 C2 1.411(7) .
C1 C6 1.415(7) .
O2 C38 1.451(2) .
C2 C3 1.383(7) .
C2 C8 1.536(7) .
O3 C34 1.447(2) .
C3 C4 1.387(7) .
C4 C5 1.393(7) .
C4 C7 1.505(7) .
C5 C6 1.388(7) .
C6 C21 1.524(6) .
C8 C9 1.513(7) .
C8 C15 1.522(7) .
C9 C10 1.387(7) .
C9 C14 1.389(8) .
C10 C11 1.383(8) .
C11 C12 1.351(8) .
C12 C13 1.379(9) .
C13 C14 1.378(8) .
C15 C20 1.380(7) .
C15 C16 1.389(8) .
C16 C17 1.375(8) .
C17 C18 1.373(9) .
C18 C19 1.390(8) .
C19 C20 1.386(8) .
C21 C28 1.516(7) .
C21 C22 1.523(7) .
C22 C27 1.381(7) .
C22 C23 1.384(7) .
C23 C24 1.360(8) .
C24 C25 1.375(9) .
C25 C26 1.370(9) .
C26 C27 1.394(8) .
C28 C33 1.384(7) .
C28 C29 1.388(7) .
C29 C30 1.373(8) .
C30 C31 1.375(8) .
C31 C32 1.360(8) .
C32 C33 1.378(8) .
C34 C37 1.501(5) .
C34 C36 1.502(5) .
C34 C35 1.505(5) .
C38 C39 1.521(5) .
C38 C40 1.522(5) .
C38 C41 1.523(5) .
C42 C45 1.512(5) .
C42 C44 1.512(5) .
C42 C43 1.515(5) .
O1A C42A 1.451(2) .
O2A C38A 1.451(2) .
O3A C34A 1.452(2) .
C34A C36A 1.528(5) .
C34A C37A 1.531(5) .
C34A C35A 1.531(5) .
C38A C41A 1.520(5) .
C38A C40A 1.522(5) .
C38A C39A 1.523(5) .
C42A C45A 1.522(5) .
C42A C44A 1.525(5) .
C42A C43A 1.526(5) .
